data_4131489
loop_
_publ_author_name
'B\'ecart, Diane'
'Diemer, Vincent'
'Sala\"un, Arnaud'
'Oiarbide, Mikel'
'Nelli, Yella Reddy'
'Kauffmann, Brice'
'Fischer, Lucile'
'Palomo, Claudio'
'Guichard, Gilles'

_publ_section_title
;
 Helical Oligourea Foldamers as Powerful Hydrogen Bonding Catalysts for
 Enantioselective C-C Bond-Forming Reactions.
;
_journal_issue 36
_journal_name_full 'Journal of the American Chemical Society'
_journal_page_first 12524
_journal_page_last 12532
_journal_paper_doi 10.1021/jacs.7b05802
_journal_volume 139
_journal_year 2017
_chemical_absolute_configuration rm
_chemical_formula_sum 'C42 H85 N13 O9'
_chemical_formula_weight 916.22
_space_group_crystal_system orthorhombic
_space_group_IT_number 19
_space_group_name_Hall 'P 2ac 2ab'
_space_group_name_H-M_alt 'P 21 21 21'
_atom_sites_solution_hydrogens mixed
_audit_creation_method SHELXL-2014/7
_cell_angle_alpha 90
_cell_angle_beta 90
_cell_angle_gamma 90
_cell_formula_units_Z 4
_cell_length_a 13.9547(3)
_cell_length_b 16.1574(3)
_cell_length_c 22.4255(16)
_cell_measurement_reflns_used 49012
_cell_measurement_temperature 103(2)
_cell_measurement_theta_max 72.1
_cell_measurement_theta_min 6.5
_cell_volume 5056.3(4)
_computing_cell_refinement
;
CrystalClear-SM Expert 2.0 r16 (Rigaku, 2013)
;
_computing_data_collection
;
CrystalClear-SM Expert 2.0 r16 (Rigaku, 2013)
;
_computing_data_reduction
;
CrystalClear-SM Expert 2.0 r16 (Rigaku, 2013)
;
_computing_molecular_graphics 'Shelxle (B. Dittrich and coll, 2011)'
_computing_structure_refinement 'SHELXL-2014/7 (Sheldrick, 2014)'
_computing_structure_solution 'SHELXT (Sheldrick, 2015)'
_diffrn_ambient_temperature 103(2)
_diffrn_detector_area_resol_mean 10.0000
_diffrn_measured_fraction_theta_full 0.996
_diffrn_measured_fraction_theta_max 0.992
_diffrn_measurement_device_type
;
Rigaku RAXIS conversion
;
_diffrn_measurement_method 'profile data from \w-scans'
_diffrn_radiation_type CuK\a
_diffrn_radiation_wavelength 1.54187
_diffrn_reflns_av_R_equivalents 0.0278
_diffrn_reflns_av_unetI/netI 0.0206
_diffrn_reflns_Laue_measured_fraction_full 0.996
_diffrn_reflns_Laue_measured_fraction_max 0.992
_diffrn_reflns_limit_h_max 17
_diffrn_reflns_limit_h_min -17
_diffrn_reflns_limit_k_max 15
_diffrn_reflns_limit_k_min -19
_diffrn_reflns_limit_l_max 27
_diffrn_reflns_limit_l_min -27
_diffrn_reflns_number 71085
_diffrn_reflns_point_group_measured_fraction_full 0.996
_diffrn_reflns_point_group_measured_fraction_max 0.984
_diffrn_reflns_theta_full 67.687
_diffrn_reflns_theta_max 72.090
_diffrn_reflns_theta_min 6.525
_diffrn_source 'Rigaku MM007 HF rotating anode'
_exptl_absorpt_coefficient_mu 0.697
_exptl_absorpt_correction_T_max 1.000
_exptl_absorpt_correction_T_min 0.810
_exptl_absorpt_correction_type multi-scan
_exptl_crystal_colour colorless
_exptl_crystal_density_diffrn 1.204
_exptl_crystal_description Prism
_exptl_crystal_F_000 2000
_exptl_crystal_size_max 0.300
_exptl_crystal_size_mid 0.200
_exptl_crystal_size_min 0.200
_refine_diff_density_max 0.220
_refine_diff_density_min -0.244
_refine_diff_density_rms 0.059
_refine_ls_abs_structure_details
;
 Flack x determined using 4004 quotients [(I+)-(I-)]/[(I+)+(I-)]
 (Parsons, Flack and Wagner, Acta Cryst. B69 (2013) 249-259).
;
_refine_ls_abs_structure_Flack 0.01(2)
_refine_ls_extinction_method none
_refine_ls_goodness_of_fit_ref 1.074
_refine_ls_hydrogen_treatment mixed
_refine_ls_matrix_type full
_refine_ls_number_parameters 633
_refine_ls_number_reflns 9803
_refine_ls_number_restraints 0
_refine_ls_restrained_S_all 1.074
_refine_ls_R_factor_all 0.0365
_refine_ls_R_factor_gt 0.0343
_refine_ls_shift/su_max 0.001
_refine_ls_shift/su_mean 0.000
_refine_ls_structure_factor_coef Fsqd
_refine_ls_weighting_details 'w=1/[\s^2^(Fo^2^)+(0.0487P)^2^+0.9235P] where P=(Fo^2^+2Fc^2^)/3'
_refine_ls_weighting_scheme calc
_refine_ls_wR_factor_gt 0.0826
_refine_ls_wR_factor_ref 0.0844
_reflns_Friedel_coverage 0.795
_reflns_Friedel_fraction_full 0.996
_reflns_Friedel_fraction_max 0.974
_reflns_number_gt 9329
_reflns_number_total 9803
_reflns_threshold_expression 'I > 2\s(I)'
_cod_data_source_file ja7b05802_si_006.cif
_cod_data_source_block vd27
_cod_depositor_comments
;
The following automatic conversions were performed:

data item '_exptl_absorpt_correction_type' value 'Multi-scan' was
changed to 'multi-scan' in accordance with the
/home/saulius/struct/COD-crude-data/automatic-downloads/DataCite-retrospective/ACS/depositions/lib/dictionaries/cif_core.dic
dictionary named 'cif_core.dic' version 2.4.2 last updated on
2011-04-26.

Automatic conversion script
Id: cif_fix_values 6909 2019-04-08 15:41:33Z antanas 
;
_cod_database_code 4131489
_shelx_shelxl_version_number 2014/7
_shelx_space_group_comment
;
The symmetry employed for this shelxl refinement is uniquely defined
by the following loop, which should always be used as a source of
symmetry information in preference to the above space-group names.
They are only intended as comments.
;
_shelx_estimated_absorpt_t_min 0.818
_shelx_estimated_absorpt_t_max 0.873

loop_
_space_group_symop_operation_xyz
'x, y, z'
'-x+1/2, -y, z+1/2'
'x+1/2, -y+1/2, -z'
'-x, y+1/2, -z+1/2'

loop_
_atom_site_label
_atom_site_type_symbol
_atom_site_fract_x
_atom_site_fract_y
_atom_site_fract_z
_atom_site_U_iso_or_equiv
_atom_site_adp_type
_atom_site_occupancy
_atom_site_site_symmetry_order
_atom_site_calc_flag
_atom_site_refinement_flags_posn
_atom_site_refinement_flags_adp
C1 C 1.57181(18) 0.07379(17) 0.28888(11) 0.0347(6) Uani 1 1 d . .
H1A H 1.5538 0.0446 0.2523 0.052 Uiso 1 1 calc R U
H1B H 1.6358 0.0979 0.2841 0.052 Uiso 1 1 calc R U
H1C H 1.5724 0.0347 0.3223 0.052 Uiso 1 1 calc R U
N2 N 1.50288(14) 0.13918(12) 0.30073(8) 0.0238(4) Uani 1 1 d . .
C3 C 1.51287(14) 0.18916(14) 0.35003(9) 0.0210(4) Uani 1 1 d . .
O4 O 1.58949(10) 0.19666(11) 0.37666(7) 0.0295(4) Uani 1 1 d . .
N5 N 1.43132(13) 0.22924(11) 0.36635(8) 0.0215(4) Uani 1 1 d . .
C6 C 1.43188(15) 0.29616(14) 0.40938(9) 0.0220(4) Uani 1 1 d . .
H6A H 1.4818 0.2848 0.4397 0.026 Uiso 1 1 calc R U
H6B H 1.3692 0.2973 0.4301 0.026 Uiso 1 1 calc R U
C7 C 1.45070(13) 0.38171(13) 0.38189(8) 0.0186(4) Uani 1 1 d . .
H7 H 1.5182 0.3832 0.3670 0.022 Uiso 1 1 calc R U
C8 C 1.43855(15) 0.44984(14) 0.42846(9) 0.0216(4) Uani 1 1 d . .
H8A H 1.4888 0.4427 0.4592 0.026 Uiso 1 1 calc R U
H8B H 1.3758 0.4422 0.4482 0.026 Uiso 1 1 calc R U
C9 C 1.44382(15) 0.53854(13) 0.40500(9) 0.0213(4) Uani 1 1 d . .
H9 H 1.3890 0.5469 0.3769 0.026 Uiso 1 1 calc R U
C10 C 1.53617(15) 0.55493(15) 0.37069(10) 0.0272(5) Uani 1 1 d . .
H10A H 1.5366 0.6123 0.3565 0.041 Uiso 1 1 calc R U
H10B H 1.5913 0.5458 0.3970 0.041 Uiso 1 1 calc R U
H10C H 1.5400 0.5173 0.3365 0.041 Uiso 1 1 calc R U
C11 C 1.43298(17) 0.60072(15) 0.45606(10) 0.0299(5) Uani 1 1 d . .
H11A H 1.3734 0.5895 0.4777 0.045 Uiso 1 1 calc R U
H11B H 1.4875 0.5955 0.4833 0.045 Uiso 1 1 calc R U
H11C H 1.4311 0.6570 0.4398 0.045 Uiso 1 1 calc R U
N12 N 1.38687(12) 0.39591(12) 0.33167(7) 0.0192(4) Uani 1 1 d . .
C13 C 1.41274(13) 0.37904(12) 0.27470(8) 0.0166(4) Uani 1 1 d . .
O14 O 1.49664(10) 0.36315(10) 0.26012(6) 0.0215(3) Uani 1 1 d . .
N15 N 1.34071(12) 0.38399(11) 0.23454(7) 0.0192(3) Uani 1 1 d . .
C16 C 1.35179(14) 0.35739(14) 0.17313(8) 0.0205(4) Uani 1 1 d . .
H16A H 1.4184 0.3687 0.1603 0.025 Uiso 1 1 calc R U
H16B H 1.3087 0.3908 0.1477 0.025 Uiso 1 1 calc R U
C17 C 1.32999(14) 0.26542(14) 0.16274(8) 0.0204(4) Uani 1 1 d . .
H17 H 1.3813 0.2316 0.1821 0.024 Uiso 1 1 calc R U
C18 C 1.33045(16) 0.24767(15) 0.09597(9) 0.0270(5) Uani 1 1 d . .
H18A H 1.3928 0.2631 0.0792 0.041 Uiso 1 1 calc R U
H18B H 1.3190 0.1886 0.0893 0.041 Uiso 1 1 calc R U
H18C H 1.2798 0.2800 0.0765 0.041 Uiso 1 1 calc R U
N19 N 1.23771(12) 0.24292(12) 0.18891(7) 0.0204(4) Uani 1 1 d . .
C20 C 1.23060(14) 0.21000(13) 0.24404(9) 0.0188(4) Uani 1 1 d . .
O21 O 1.30132(10) 0.18753(9) 0.27361(6) 0.0220(3) Uani 1 1 d . .
N22 N 1.13959(12) 0.19912(12) 0.26539(8) 0.0218(4) Uani 1 1 d . .
C23 C 1.12470(14) 0.18771(14) 0.32902(9) 0.0210(4) Uani 1 1 d . .
H23A H 1.1757 0.1513 0.3450 0.025 Uiso 1 1 calc R U
H23B H 1.0625 0.1597 0.3355 0.025 Uiso 1 1 calc R U
C24 C 1.12534(14) 0.27001(13) 0.36361(8) 0.0186(4) Uani 1 1 d . .
H24 H 1.1924 0.2919 0.3633 0.022 Uiso 1 1 calc R U
C25 C 1.09309(14) 0.26219(14) 0.42905(9) 0.0220(4) Uani 1 1 d . .
H25 H 1.0249 0.2432 0.4292 0.026 Uiso 1 1 calc R U
C26 C 1.09694(17) 0.34655(16) 0.45983(9) 0.0297(5) Uani 1 1 d . .
H26A H 1.0585 0.3864 0.4372 0.044 Uiso 1 1 calc R U
H26B H 1.0712 0.3416 0.5003 0.044 Uiso 1 1 calc R U
H26C H 1.1635 0.3657 0.4617 0.044 Uiso 1 1 calc R U
C27 C 1.15229(16) 0.19803(15) 0.46308(9) 0.0272(5) Uani 1 1 d . .
H27A H 1.1486 0.1446 0.4425 0.041 Uiso 1 1 calc R U
H27B H 1.2192 0.2162 0.4650 0.041 Uiso 1 1 calc R U
H27C H 1.1269 0.1922 0.5036 0.041 Uiso 1 1 calc R U
N28 N 1.06484(12) 0.32898(11) 0.33204(7) 0.0188(3) Uani 1 1 d . .
C29 C 1.09899(14) 0.39981(14) 0.30804(8) 0.0188(4) Uani 1 1 d . .
O30 O 1.17921(10) 0.42871(9) 0.31950(6) 0.0211(3) Uani 1 1 d . .
N31 N 1.03533(12) 0.43969(12) 0.27156(8) 0.0221(4) Uani 1 1 d . .
C32 C 1.06199(15) 0.51464(14) 0.24025(9) 0.0215(4) Uani 1 1 d . .
H32A H 1.1123 0.5437 0.2633 0.026 Uiso 1 1 calc R U
H32B H 1.0055 0.5516 0.2380 0.026 Uiso 1 1 calc R U
C33 C 1.09916(13) 0.49841(14) 0.17698(8) 0.0190(4) Uani 1 1 d . .
H33 H 1.1554 0.4603 0.1799 0.023 Uiso 1 1 calc R U
C34 C 1.13384(14) 0.58026(14) 0.14983(9) 0.0205(4) Uani 1 1 d . .
H34A H 1.0835 0.6225 0.1565 0.025 Uiso 1 1 calc R U
H34B H 1.1914 0.5983 0.1721 0.025 Uiso 1 1 calc R U
C35 C 1.15853(14) 0.57962(13) 0.08319(8) 0.0200(4) Uani 1 1 d . .
H35 H 1.1001 0.5625 0.0605 0.024 Uiso 1 1 calc R U
C36 C 1.23922(15) 0.51895(14) 0.06846(9) 0.0240(4) Uani 1 1 d . .
H36A H 1.2208 0.4632 0.0813 0.036 Uiso 1 1 calc R U
H36B H 1.2508 0.5190 0.0254 0.036 Uiso 1 1 calc R U
H36C H 1.2978 0.5358 0.0893 0.036 Uiso 1 1 calc R U
C37 C 1.18594(15) 0.66654(14) 0.06360(9) 0.0225(4) Uani 1 1 d . .
H37A H 1.1338 0.7049 0.0732 0.034 Uiso 1 1 calc R U
H37B H 1.2444 0.6837 0.0844 0.034 Uiso 1 1 calc R U
H37C H 1.1973 0.6670 0.0205 0.034 Uiso 1 1 calc R U
N38 N 1.02437(12) 0.45658(11) 0.14240(8) 0.0195(4) Uani 1 1 d . .
C39 C 1.03658(14) 0.37821(13) 0.12076(8) 0.0193(4) Uani 1 1 d . .
O40 O 1.11610(10) 0.34445(10) 0.11848(6) 0.0223(3) Uani 1 1 d . .
N41 N 0.95618(13) 0.34173(12) 0.09901(7) 0.0204(4) Uani 1 1 d . .
C42 C 0.96047(15) 0.25817(14) 0.07602(8) 0.0221(4) Uani 1 1 d . .
H42A H 1.0214 0.2512 0.0539 0.026 Uiso 1 1 calc R U
H42B H 0.9074 0.2504 0.0473 0.026 Uiso 1 1 calc R U
C43 C 0.95390(14) 0.19025(13) 0.12382(8) 0.0199(4) Uani 1 1 d . .
H43 H 1.0121 0.1910 0.1498 0.024 Uiso 1 1 calc R U
C44 C 0.93986(16) 0.10435(14) 0.09630(9) 0.0251(5) Uani 1 1 d . .
H44A H 0.9616 0.0604 0.1239 0.030 Uiso 1 1 calc R U
H44B H 0.9753 0.0992 0.0582 0.030 Uiso 1 1 calc R U
C45 C 0.83121(16) 0.09947(15) 0.08604(9) 0.0263(5) Uani 1 1 d . .
H45A H 0.8133 0.1257 0.0477 0.032 Uiso 1 1 calc R U
H45B H 0.8091 0.0412 0.0858 0.032 Uiso 1 1 calc R U
C46 C 0.78812(14) 0.14678(14) 0.13869(9) 0.0220(4) Uani 1 1 d . .
H46A H 0.7326 0.1805 0.1258 0.026 Uiso 1 1 calc R U
H46B H 0.7671 0.1082 0.1704 0.026 Uiso 1 1 calc R U
N47 N 0.86693(12) 0.20011(11) 0.15991(7) 0.0191(4) Uani 1 1 d . .
C48 C 0.86644(14) 0.24028(13) 0.21313(8) 0.0171(4) Uani 1 1 d . .
O49 O 0.94108(9) 0.26969(9) 0.23568(6) 0.0195(3) Uani 1 1 d . .
N50 N 0.78046(12) 0.24465(12) 0.24076(7) 0.0193(4) Uani 1 1 d . .
C51 C 0.76879(14) 0.29332(13) 0.29507(8) 0.0187(4) Uani 1 1 d . .
H51A H 0.8206 0.2789 0.3234 0.022 Uiso 1 1 calc R U
H51B H 0.7070 0.2787 0.3140 0.022 Uiso 1 1 calc R U
C52 C 0.77102(14) 0.38659(13) 0.28349(8) 0.0197(4) Uani 1 1 d . .
H52 H 0.8351 0.4002 0.2661 0.024 Uiso 1 1 calc R U
C53 C 0.75891(14) 0.43870(14) 0.34033(9) 0.0221(4) Uani 1 1 d . .
H53 H 0.6915 0.4321 0.3547 0.027 Uiso 1 1 calc R U
C54 C 0.82629(18) 0.41106(16) 0.39029(10) 0.0309(5) Uani 1 1 d . .
H54A H 0.8155 0.3524 0.3990 0.046 Uiso 1 1 calc R U
H54B H 0.8929 0.4192 0.3777 0.046 Uiso 1 1 calc R U
H54C H 0.8137 0.4439 0.4262 0.046 Uiso 1 1 calc R U
C55 C 0.77569(18) 0.53022(15) 0.32675(11) 0.0320(5) Uani 1 1 d . .
H55A H 0.7325 0.5479 0.2947 0.048 Uiso 1 1 calc R U
H55B H 0.7631 0.5631 0.3626 0.048 Uiso 1 1 calc R U
H55C H 0.8423 0.5384 0.3142 0.048 Uiso 1 1 calc R U
N56 N 0.69846(13) 0.40914(12) 0.23947(8) 0.0224(4) Uani 1 1 d . .
C57 C 0.72051(15) 0.42506(13) 0.18225(9) 0.0210(4) Uani 1 1 d . .
O58 O 0.80225(10) 0.42883(10) 0.16212(6) 0.0243(3) Uani 1 1 d . .
O59 O 0.63999(10) 0.43675(11) 0.15001(6) 0.0282(4) Uani 1 1 d . .
C60 C 0.64424(15) 0.45303(15) 0.08538(9) 0.0247(5) Uani 1 1 d . .
C61 C 0.7034(2) 0.52987(18) 0.07330(11) 0.0394(6) Uani 1 1 d . .
H61A H 0.7058 0.5401 0.0303 0.059 Uiso 1 1 calc R U
H61B H 0.6741 0.5774 0.0934 0.059 Uiso 1 1 calc R U
H61C H 0.7686 0.5217 0.0885 0.059 Uiso 1 1 calc R U
C62 C 0.54011(17) 0.46998(18) 0.06950(10) 0.0349(6) Uani 1 1 d . .
H62A H 0.5350 0.4817 0.0267 0.052 Uiso 1 1 calc R U
H62B H 0.5012 0.4214 0.0793 0.052 Uiso 1 1 calc R U
H62C H 0.5171 0.5178 0.0923 0.052 Uiso 1 1 calc R U
C63 C 0.6808(2) 0.3771(2) 0.05338(13) 0.0462(7) Uani 1 1 d . .
H63A H 0.6835 0.3881 0.0104 0.069 Uiso 1 1 calc R U
H63B H 0.7450 0.3634 0.0680 0.069 Uiso 1 1 calc R U
H63C H 0.6374 0.3305 0.0609 0.069 Uiso 1 1 calc R U
O70 O 0.58154(12) 0.23563(12) 0.19459(8) 0.0334(4) Uani 1 1 d . .
H70B H 0.546(3) 0.199(3) 0.227(2) 0.102(15) Uiso 1 1 d . .
H2 H 1.4525(18) 0.1340(15) 0.2905(10) 0.012(6) Uiso 1 1 d . .
H5 H 1.3844(18) 0.2257(16) 0.3421(11) 0.022(6) Uiso 1 1 d . .
H12 H 1.333(2) 0.4044(17) 0.3380(11) 0.028(7) Uiso 1 1 d . .
H15 H 1.2836(18) 0.3918(15) 0.2494(10) 0.020(6) Uiso 1 1 d . .
H19 H 1.187(2) 0.2671(17) 0.1725(11) 0.027(6) Uiso 1 1 d . .
H22 H 1.094(2) 0.2218(18) 0.2457(12) 0.032(7) Uiso 1 1 d . .
H28 H 1.0155(19) 0.3091(16) 0.3161(11) 0.023(6) Uiso 1 1 d . .
H31 H 0.993(2) 0.4083(18) 0.2575(13) 0.037(8) Uiso 1 1 d . .
H38 H 0.971(2) 0.4714(17) 0.1460(11) 0.027(7) Uiso 1 1 d . .
H50 H 0.729(2) 0.2371(18) 0.2216(12) 0.033(7) Uiso 1 1 d . .
H56 H 0.640(2) 0.4035(16) 0.2473(11) 0.025(7) Uiso 1 1 d . .
H41 H 0.9015(18) 0.3606(16) 0.1134(10) 0.018(6) Uiso 1 1 d . .
H70A H 0.556(3) 0.298(3) 0.2088(19) 0.092(14) Uiso 1 1 d . .

loop_
_atom_site_aniso_label
_atom_site_aniso_U_11
_atom_site_aniso_U_22
_atom_site_aniso_U_33
_atom_site_aniso_U_23
_atom_site_aniso_U_13
_atom_site_aniso_U_12
C1 0.0329(13) 0.0409(15) 0.0302(11) -0.0031(10) -0.0004(9) 0.0137(11)
N2 0.0151(9) 0.0261(10) 0.0302(9) -0.0023(8) -0.0044(7) 0.0040(8)
C3 0.0159(9) 0.0227(11) 0.0243(10) 0.0046(8) -0.0003(7) -0.0017(8)
O4 0.0182(7) 0.0414(10) 0.0288(8) 0.0007(7) -0.0062(6) 0.0008(7)
N5 0.0177(8) 0.0205(9) 0.0264(9) -0.0018(7) -0.0047(7) -0.0008(7)
C6 0.0212(10) 0.0243(12) 0.0205(9) 0.0001(8) 0.0004(7) -0.0004(8)
C7 0.0139(9) 0.0220(11) 0.0200(9) -0.0015(8) -0.0009(7) -0.0008(8)
C8 0.0202(10) 0.0251(11) 0.0195(9) -0.0016(8) -0.0003(7) -0.0015(8)
C9 0.0181(10) 0.0220(11) 0.0237(10) -0.0029(8) -0.0014(8) 0.0007(8)
C10 0.0223(10) 0.0249(12) 0.0342(12) 0.0005(9) 0.0031(8) -0.0020(9)
C11 0.0312(12) 0.0281(13) 0.0303(11) -0.0074(10) -0.0005(9) 0.0015(10)
N12 0.0116(8) 0.0258(10) 0.0202(8) -0.0024(7) 0.0009(6) 0.0023(7)
C13 0.0151(9) 0.0140(10) 0.0206(9) 0.0007(7) 0.0015(7) -0.0019(7)
O14 0.0141(6) 0.0275(8) 0.0228(7) -0.0025(6) 0.0031(5) 0.0004(6)
N15 0.0144(8) 0.0237(10) 0.0194(8) -0.0009(7) 0.0012(6) 0.0007(7)
C16 0.0191(9) 0.0246(12) 0.0179(9) 0.0002(8) -0.0002(7) 0.0001(8)
C17 0.0169(9) 0.0242(11) 0.0201(9) -0.0010(8) -0.0005(7) 0.0037(8)
C18 0.0284(11) 0.0295(13) 0.0231(10) -0.0038(9) 0.0001(8) 0.0053(10)
N19 0.0146(8) 0.0244(10) 0.0221(8) 0.0000(7) -0.0032(6) 0.0030(7)
C20 0.0169(9) 0.0171(10) 0.0223(9) -0.0047(8) -0.0016(7) 0.0014(8)
O21 0.0171(7) 0.0257(8) 0.0232(7) -0.0005(6) -0.0038(5) 0.0027(6)
N22 0.0159(8) 0.0292(10) 0.0203(8) -0.0030(8) -0.0023(7) 0.0027(7)
C23 0.0167(9) 0.0225(11) 0.0236(10) -0.0010(8) -0.0004(7) -0.0016(8)
C24 0.0122(8) 0.0229(11) 0.0205(9) 0.0001(8) -0.0006(7) -0.0009(8)
C25 0.0162(9) 0.0287(12) 0.0211(9) 0.0001(9) 0.0014(7) 0.0003(8)
C26 0.0343(12) 0.0338(14) 0.0208(10) -0.0041(9) -0.0036(9) 0.0080(10)
C27 0.0264(11) 0.0325(13) 0.0227(10) 0.0028(9) 0.0029(8) 0.0017(10)
N28 0.0131(8) 0.0225(9) 0.0209(8) -0.0013(7) -0.0025(6) -0.0005(7)
C29 0.0145(9) 0.0256(11) 0.0164(9) -0.0045(8) 0.0022(7) 0.0040(8)
O30 0.0145(7) 0.0234(8) 0.0254(7) -0.0016(6) -0.0012(5) 0.0004(6)
N31 0.0149(8) 0.0285(10) 0.0228(8) 0.0032(8) -0.0016(7) -0.0008(8)
C32 0.0205(10) 0.0230(11) 0.0211(9) 0.0015(8) 0.0019(8) 0.0026(8)
C33 0.0127(9) 0.0253(11) 0.0189(9) -0.0008(8) -0.0012(7) 0.0018(8)
C34 0.0172(9) 0.0235(11) 0.0209(9) -0.0006(8) 0.0005(7) 0.0014(8)
C35 0.0181(9) 0.0235(11) 0.0184(9) 0.0015(8) -0.0024(7) -0.0001(8)
C36 0.0234(10) 0.0259(12) 0.0226(10) 0.0006(9) 0.0029(8) 0.0012(9)
C37 0.0182(9) 0.0262(12) 0.0231(10) 0.0028(9) -0.0019(7) -0.0006(8)
N38 0.0112(8) 0.0232(10) 0.0241(8) -0.0009(7) 0.0002(6) 0.0029(7)
C39 0.0174(9) 0.0254(11) 0.0151(8) 0.0028(8) 0.0022(7) -0.0007(8)
O40 0.0171(7) 0.0246(8) 0.0251(7) -0.0005(6) 0.0014(5) 0.0036(6)
N41 0.0166(8) 0.0234(10) 0.0211(8) -0.0008(7) 0.0016(6) -0.0008(7)
C42 0.0218(10) 0.0268(12) 0.0176(9) -0.0031(8) 0.0027(7) -0.0044(9)
C43 0.0163(9) 0.0248(11) 0.0187(9) -0.0024(8) 0.0014(7) -0.0006(8)
C44 0.0267(11) 0.0250(12) 0.0234(10) -0.0029(9) 0.0033(8) 0.0007(9)
C45 0.0295(11) 0.0261(12) 0.0231(10) -0.0047(9) -0.0015(8) -0.0061(9)
C46 0.0190(10) 0.0249(12) 0.0220(9) -0.0021(8) -0.0029(7) -0.0050(8)
N47 0.0154(8) 0.0244(10) 0.0176(8) -0.0024(7) 0.0002(6) -0.0035(7)
C48 0.0168(9) 0.0181(10) 0.0164(8) 0.0026(7) -0.0009(7) 0.0012(8)
O49 0.0141(6) 0.0255(8) 0.0187(6) -0.0030(6) -0.0019(5) -0.0012(6)
N50 0.0150(8) 0.0259(10) 0.0170(8) -0.0015(7) -0.0005(6) -0.0013(7)
C51 0.0156(9) 0.0235(11) 0.0169(9) 0.0006(8) 0.0013(7) 0.0014(8)
C52 0.0139(9) 0.0248(11) 0.0205(9) 0.0029(8) 0.0021(7) 0.0014(8)
C53 0.0182(10) 0.0214(11) 0.0267(10) 0.0002(8) 0.0052(8) 0.0015(8)
C54 0.0380(13) 0.0308(13) 0.0239(10) -0.0060(9) -0.0015(9) 0.0064(10)
C55 0.0323(12) 0.0252(13) 0.0385(13) 0.0016(10) 0.0057(10) 0.0006(10)
N56 0.0117(8) 0.0314(11) 0.0243(9) 0.0069(8) 0.0024(6) 0.0030(7)
C57 0.0187(10) 0.0206(11) 0.0237(10) 0.0043(8) 0.0021(7) 0.0020(8)
O58 0.0168(7) 0.0312(9) 0.0250(7) 0.0047(6) 0.0044(5) 0.0013(6)
O59 0.0176(7) 0.0451(10) 0.0219(7) 0.0107(7) 0.0021(5) 0.0022(7)
C60 0.0250(11) 0.0320(13) 0.0172(9) 0.0013(8) -0.0009(8) -0.0033(9)
C61 0.0479(15) 0.0446(16) 0.0257(11) 0.0120(11) -0.0096(10) -0.0155(12)
C62 0.0289(12) 0.0528(17) 0.0230(10) 0.0048(11) -0.0038(9) 0.0015(11)
C63 0.0409(15) 0.0518(18) 0.0460(15) -0.0209(13) -0.0094(12) 0.0082(13)
O70 0.0255(8) 0.0361(10) 0.0386(9) -0.0055(8) 0.0002(7) 0.0000(7)

loop_
_atom_type_symbol
_atom_type_description
_atom_type_scat_dispersion_real
_atom_type_scat_dispersion_imag
_atom_type_scat_source
C C 0.0181 0.0091 'International Tables Vol C Tables 4.2.6.8 and 6.1.1.4'
H H 0.0000 0.0000 'International Tables Vol C Tables 4.2.6.8 and 6.1.1.4'
N N 0.0311 0.0180 'International Tables Vol C Tables 4.2.6.8 and 6.1.1.4'
O O 0.0492 0.0322 'International Tables Vol C Tables 4.2.6.8 and 6.1.1.4'

loop_
_geom_angle_atom_site_label_1
_geom_angle_atom_site_label_2
_geom_angle_atom_site_label_3
_geom_angle
C3 N2 C1 120.43(19)
O4 C3 N5 123.3(2)
O4 C3 N2 122.39(19)
N5 C3 N2 114.26(17)
C3 N5 C6 122.01(17)
N5 C6 C7 113.89(16)
N12 C7 C8 110.36(16)
N12 C7 C6 110.37(16)
C8 C7 C6 110.81(16)
C7 C8 C9 115.80(16)
C10 C9 C8 112.17(18)
C10 C9 C11 110.31(18)
C8 C9 C11 110.67(17)
C13 N12 C7 122.36(17)
O14 C13 N15 122.52(17)
O14 C13 N12 122.72(18)
N15 C13 N12 114.71(17)
C13 N15 C16 122.38(16)
N15 C16 C17 114.19(17)
N19 C17 C18 110.57(17)
N19 C17 C16 110.76(17)
C18 C17 C16 109.29(18)
C20 N19 C17 122.06(16)
O21 C20 N19 123.05(18)
O21 C20 N22 120.84(18)
N19 C20 N22 116.06(17)
C20 N22 C23 119.49(17)
N22 C23 C24 112.60(17)
N28 C24 C23 108.46(15)
N28 C24 C25 110.33(16)
C23 C24 C25 114.05(17)
C26 C25 C27 111.10(18)
C26 C25 C24 110.29(18)
C27 C25 C24 111.91(17)
C29 N28 C24 122.90(17)
O30 C29 N28 123.70(19)
O30 C29 N31 122.2(2)
N28 C29 N31 114.07(18)
C29 N31 C32 121.11(18)
N31 C32 C33 113.10(18)
N38 C33 C32 109.13(16)
N38 C33 C34 114.34(16)
C32 C33 C34 109.06(17)
C35 C34 C33 116.86(18)
C37 C35 C36 110.15(17)
C37 C35 C34 109.39(17)
C36 C35 C34 112.35(17)
C39 N38 C33 121.76(17)
O40 C39 N41 122.31(19)
O40 C39 N38 122.34(18)
N41 C39 N38 115.26(18)
C39 N41 C42 119.94(18)
N41 C42 C43 114.55(16)
N47 C43 C44 102.41(16)
N47 C43 C42 110.88(16)
C44 C43 C42 111.95(16)
C43 C44 C45 103.48(17)
C46 C45 C44 104.29(16)
N47 C46 C45 104.34(16)
C48 N47 C43 122.73(16)
C48 N47 C46 123.94(16)
C43 N47 C46 112.03(16)
O49 C48 N50 122.24(17)
O49 C48 N47 122.15(17)
N50 C48 N47 115.59(17)
C48 N50 C51 120.65(17)
N50 C51 C52 112.77(16)
N56 C52 C51 110.28(17)
N56 C52 C53 110.35(17)
C51 C52 C53 113.37(16)
C55 C53 C54 109.54(19)
C55 C53 C52 110.37(18)
C54 C53 C52 112.33(17)
C57 N56 C52 122.30(17)
O58 C57 N56 124.94(19)
O58 C57 O59 124.72(18)
N56 C57 O59 110.34(17)
C57 O59 C60 121.21(15)
O59 C60 C63 109.6(2)
O59 C60 C61 110.11(18)
C63 C60 C61 113.4(2)
O59 C60 C62 102.94(16)
C63 C60 C62 110.9(2)
C61 C60 C62 109.3(2)

loop_
_geom_bond_atom_site_label_1
_geom_bond_atom_site_label_2
_geom_bond_distance
C1 N2 1.453(3)
N2 C3 1.376(3)
C3 O4 1.231(2)
C3 N5 1.359(3)
N5 C6 1.449(3)
C6 C7 1.536(3)
C7 N12 1.454(2)
C7 C8 1.527(3)
C8 C9 1.528(3)
C9 C10 1.524(3)
C9 C11 1.531(3)
N12 C13 1.355(3)
C13 O14 1.242(2)
C13 N15 1.352(2)
N15 C16 1.451(2)
C16 C17 1.535(3)
C17 N19 1.461(3)
C17 C18 1.525(3)
N19 C20 1.350(3)
C20 O21 1.243(2)
C20 N22 1.369(3)
N22 C23 1.454(3)
C23 C24 1.539(3)
C24 N28 1.457(3)
C24 C25 1.540(3)
C25 C26 1.529(3)
C25 C27 1.529(3)
N28 C29 1.351(3)
C29 O30 1.240(2)
C29 N31 1.369(3)
N31 C32 1.448(3)
C32 C33 1.533(3)
C33 N38 1.465(3)
C33 C34 1.534(3)
C34 C35 1.534(3)
C35 C37 1.520(3)
C35 C36 1.529(3)
N38 C39 1.367(3)
C39 O40 1.237(2)
C39 N41 1.358(3)
N41 C42 1.446(3)
C42 C43 1.537(3)
C43 N47 1.467(2)
C43 C44 1.532(3)
C44 C45 1.536(3)
C45 C46 1.530(3)
C46 N47 1.476(3)
N47 C48 1.359(3)
C48 O49 1.252(2)
C48 N50 1.352(2)
N50 C51 1.459(2)
C51 C52 1.530(3)
C52 N56 1.460(3)
C52 C53 1.537(3)
C53 C55 1.528(3)
C53 C54 1.529(3)
N56 C57 1.344(3)
C57 O58 1.228(2)
C57 O59 1.349(2)
O59 C60 1.474(2)
C60 C63 1.510(4)
C60 C61 1.515(3)
C60 C62 1.521(3)

loop_
_geom_torsion_atom_site_label_1
_geom_torsion_atom_site_label_2
_geom_torsion_atom_site_label_3
_geom_torsion_atom_site_label_4
_geom_torsion
C1 N2 C3 O4 19.6(3)
C1 N2 C3 N5 -160.6(2)
O4 C3 N5 C6 12.1(3)
N2 C3 N5 C6 -167.75(18)
C3 N5 C6 C7 87.3(2)
N5 C6 C7 N12 50.7(2)
N5 C6 C7 C8 173.31(17)
N12 C7 C8 C9 -50.5(2)
C6 C7 C8 C9 -173.10(17)
C7 C8 C9 C10 -55.0(2)
C7 C8 C9 C11 -178.68(17)
C8 C7 N12 C13 143.08(19)
C6 C7 N12 C13 -94.1(2)
C7 N12 C13 O14 -11.9(3)
C7 N12 C13 N15 170.55(18)
O14 C13 N15 C16 10.9(3)
N12 C13 N15 C16 -171.54(18)
C13 N15 C16 C17 87.9(2)
N15 C16 C17 N19 50.1(2)
N15 C16 C17 C18 172.19(16)
C18 C17 N19 C20 143.7(2)
C16 C17 N19 C20 -95.0(2)
C17 N19 C20 O21 -8.7(3)
C17 N19 C20 N22 173.99(18)
O21 C20 N22 C23 20.6(3)
N19 C20 N22 C23 -161.94(19)
C20 N22 C23 C24 80.7(2)
N22 C23 C24 N28 46.9(2)
N22 C23 C24 C25 170.23(17)
N28 C24 C25 C26 -58.2(2)
C23 C24 C25 C26 179.47(17)
N28 C24 C25 C27 177.61(18)
C23 C24 C25 C27 55.2(2)
C23 C24 N28 C29 -116.9(2)
C25 C24 N28 C29 117.5(2)
C24 N28 C29 O30 -13.6(3)
C24 N28 C29 N31 169.18(17)
O30 C29 N31 C32 5.4(3)
N28 C29 N31 C32 -177.34(17)
C29 N31 C32 C33 93.7(2)
N31 C32 C33 N38 59.5(2)
N31 C32 C33 C34 -174.92(16)
N38 C33 C34 C35 -47.9(2)
C32 C33 C34 C35 -170.36(17)
C33 C34 C35 C37 176.86(16)
C33 C34 C35 C36 -60.5(2)
C32 C33 N38 C39 -116.4(2)
C34 C33 N38 C39 121.21(19)
C33 N38 C39 O40 -14.7(3)
C33 N38 C39 N41 168.70(17)
O40 C39 N41 C42 4.6(3)
N38 C39 N41 C42 -178.83(16)
C39 N41 C42 C43 82.8(2)
N41 C42 C43 N47 55.6(2)
N41 C42 C43 C44 169.27(17)
N47 C43 C44 C45 34.94(19)
C42 C43 C44 C45 -83.9(2)
C43 C44 C45 C46 -35.1(2)
C44 C45 C46 N47 21.2(2)
C44 C43 N47 C48 144.64(19)
C42 C43 N47 C48 -95.8(2)
C44 C43 N47 C46 -22.8(2)
C42 C43 N47 C46 96.8(2)
C45 C46 N47 C48 -166.18(19)
C45 C46 N47 C43 1.0(2)
C43 N47 C48 O49 -2.0(3)
C46 N47 C48 O49 163.93(19)
C43 N47 C48 N50 179.53(18)
C46 N47 C48 N50 -14.6(3)
O49 C48 N50 C51 7.7(3)
N47 C48 N50 C51 -173.74(18)
C48 N50 C51 C52 72.3(2)
N50 C51 C52 N56 55.8(2)
N50 C51 C52 C53 -179.94(16)
N56 C52 C53 C55 -63.6(2)
C51 C52 C53 C55 172.16(17)
N56 C52 C53 C54 173.85(18)
C51 C52 C53 C54 49.6(2)
C51 C52 N56 C57 -102.4(2)
C53 C52 N56 C57 131.6(2)
C52 N56 C57 O58 -6.0(4)
C52 N56 C57 O59 174.36(19)
O58 C57 O59 C60 2.0(3)
N56 C57 O59 C60 -178.34(19)
C57 O59 C60 C63 67.0(3)
C57 O59 C60 C61 -58.4(3)
C57 O59 C60 C62 -174.8(2)
